data_2012352
loop_
_publ_author_name
'Doi, Mitsunobu'
'Ishida, Toshimasa'
'Katsuya, Yoshio'
'Sasaki, Masahiro'
'Taniguchi, Taizo'
'Hasegawa, Hiroshi'
'Mimoto, Tsutomu'
'Kiso, Yoshiaki'

_publ_section_title
;
 KNI-272, a highly selective and potent peptidic HIV protease inhibitor
;
_journal_issue 11
_journal_name_full 'Acta Crystallographica Section C'
_journal_page_first 1333
_journal_page_last 1335
_journal_paper_doi 10.1107/S0108270101013701
_journal_volume 57
_journal_year 2001
_chemical_formula_iupac 'C33 H41 N5 O6 S2 , 0.803H2 O'
_chemical_formula_moiety 'C33 H41 N5 O6 S2 , 0.803H2 O'
_chemical_formula_sum 'C33 H42.61 N5 O6.81 S2'
_chemical_formula_weight 682.33
_chemical_name_common 'HIV protease inhibitor KNI-272: iQoa-Mta-Apns-Thz-tBu'
_chemical_name_systematic
;3-[3-benzyl-2-hydroxy-9-(isoquinolin-5-yloxy)-6-methylsulfanylmethyl-5,8-dioxo-
4,7-diazanonanoyl]-N-tert-butyl-1,3-thiazolane-4-carboxamide
;
_space_group_IT_number 4
_symmetry_cell_setting monoclinic
_symmetry_space_group_name_Hall 'P 2yb'
_symmetry_space_group_name_H-M 'P 1 21 1'
_cell_angle_alpha 90
_cell_angle_beta 96.887(2)
_cell_angle_gamma 90
_cell_formula_units_Z 2
_cell_length_a 10.7631(4)
_cell_length_b 13.1751(4)
_cell_length_c 12.5623(5)
_cell_measurement_temperature 100(2)
_cell_volume 1768.54(11)
_computing_cell_refinement 'MOSFLM (Leslie, 1999)'
_computing_data_collection 'PROCESS (Rigaku, 1996)'
_computing_data_reduction MOSFLM
_computing_molecular_graphics 'PLATON (Spek, 1998)'
_computing_publication_material 'PARST (Nardelli, 1983)'
_computing_structure_refinement 'SHELXL97 (Sheldrick, 1997)'
_computing_structure_solution 'SHELXS97 (Sheldrick, 1997)'
_diffrn_ambient_temperature 100(2)
_diffrn_detector_area_resol_mean 10
_diffrn_measured_fraction_theta_full .943
_diffrn_measured_fraction_theta_max .943
_diffrn_measurement_device_type 'Rigaku RAXIS-IV image-plate detector'
_diffrn_measurement_method oscillation
_diffrn_radiation_monochromator diamond
_diffrn_radiation_source 'double monochromated beam'
_diffrn_radiation_type synchrotron
_diffrn_radiation_wavelength .83600
_diffrn_reflns_av_R_equivalents .070
_diffrn_reflns_av_sigmaI/netI .083
_diffrn_reflns_limit_h_max 13
_diffrn_reflns_limit_h_min -13
_diffrn_reflns_limit_k_max 16
_diffrn_reflns_limit_k_min -16
_diffrn_reflns_limit_l_max 15
_diffrn_reflns_limit_l_min 0
_diffrn_reflns_number 5965
_diffrn_reflns_theta_full 31.46
_diffrn_reflns_theta_max 31.46
_diffrn_reflns_theta_min 8.10
_exptl_absorpt_coefficient_mu .202
_exptl_absorpt_correction_type none
_exptl_crystal_colour colourless
_exptl_crystal_density_diffrn 1.281
_exptl_crystal_density_meas ?
_exptl_crystal_density_method 'not measured'
_exptl_crystal_description plate
_exptl_crystal_F_000 724
_exptl_crystal_size_max .25
_exptl_crystal_size_mid .10
_exptl_crystal_size_min .02
_refine_diff_density_max .81
_refine_diff_density_min -.61
_refine_ls_extinction_coef .30(3)
_refine_ls_extinction_method 'SHELXL97 (Sheldrick, 1997)'
_refine_ls_goodness_of_fit_ref .987
_refine_ls_hydrogen_treatment constr
_refine_ls_matrix_type full
_refine_ls_number_parameters 504
_refine_ls_number_reflns 3571
_refine_ls_number_restraints 1
_refine_ls_restrained_S_all .987
_refine_ls_R_factor_all .073
_refine_ls_R_factor_gt .067
_refine_ls_shift/su_max .020
_refine_ls_shift/su_mean .001
_refine_ls_structure_factor_coef Fsqd
_refine_ls_weighting_details 'w = 1/[\s^2^(Fo^2^)+(0.1047P)^2^+2.2778P] where P=(Fo^2^+2Fc^2^)/3'
_refine_ls_weighting_scheme calc
_refine_ls_wR_factor_ref .191
_reflns_number_gt 3321
_reflns_number_total 3571
_reflns_threshold_expression I>2\s(I)
_cod_data_source_file sx1119.cif
_cod_data_source_block I
_cod_depositor_comments
;
The following automatic conversions were performed:

'_exptl_crystal_density_meas' value 'not measured' was changed to '?'
- the value is perceived as not measured.

Automatic conversion script
Id: cif_fix_values 3008 2015-01-20 13:52:24Z robertas 
;
_cod_original_sg_symbol_H-M 'P 21'
_cod_database_code 2012352
_cod_database_fobs_code 2012352

loop_
_symmetry_equiv_pos_as_xyz
'x, y, z'
'-x, y+1/2, -z'

loop_
_atom_site_label
_atom_site_fract_x
_atom_site_fract_y
_atom_site_fract_z
_atom_site_U_iso_or_equiv
_atom_site_adp_type
_atom_site_calc_flag
_atom_site_refinement_flags
_atom_site_occupancy
_atom_site_disorder_assembly
_atom_site_disorder_group
_atom_site_type_symbol
N1 .7262(5) -.3745(4) .4204(4) .0433(12) Uani d . 1 . . N
C2 .6760(5) -.3165(5) .4949(5) .0427(13) Uani d . 1 . . C
H2 .7225 -.2619 .5250 .051 Uiso calc R 1 . . H
C3 .5610(5) -.3344(4) .5277(4) .0341(11) Uani d . 1 . . C
H3 .5323 -.2937 .5801 .041 Uiso calc R 1 . . H
C4 .3666(5) -.4408(4) .5086(4) .0298(11) Uani d . 1 . . C
C5 .2969(5) -.5156(5) .4545(5) .0364(12) Uani d . 1 . . C
H5 .2179 -.5313 .4728 .044 Uiso calc R 1 . . H
C6 .3453(5) -.5698(5) .3699(4) .0368(12) Uani d . 1 . . C
H6 .2963 -.6189 .3318 .044 Uiso calc R 1 . . H
C7 .4615(5) -.5502(4) .3448(4) .0338(11) Uani d . 1 . . C
H7 .4936 -.5881 .2919 .041 Uiso calc R 1 . . H
C8 .6561(5) -.4491(4) .3766(5) .0360(12) Uani d . 1 . . C
H8 .6900 -.4897 .3269 .043 Uiso calc R 1 . . H
C9 .4863(4) -.4148(4) .4815(4) .0275(10) Uani d . 1 . . C
C10 .5346(5) -.4723(4) .3988(4) .0300(10) Uani d . 1 . . C
O11 .3287(3) -.3871(3) .5943(3) .0337(8) Uani d . 1 . . O
C11 .2272(5) -.4309(4) .6415(4) .0364(12) Uani d . 1 . . C
H11 .2379 -.5040 .6456 .044 Uiso calc R 1 . . H
H12 .1494 -.4169 .5965 .044 Uiso calc R 1 . . H
C12 .2195(5) -.3894(4) .7526(4) .0316(11) Uani d . 1 . . C
O12 .1507(4) -.4322(3) .8100(3) .0391(10) Uani d . 1 . . O
N13 .2886(4) -.3067(3) .7833(3) .0296(9) Uani d . 1 . . N
H13 .3263 -.2753 .7364 .041 Uiso calc R 1 . . H
C13 .3017(5) -.2686(4) .8933(4) .0289(10) Uani d . 1 . . C
H14 .2467 -.3070 .9354 .040 Uiso calc R 1 . . H
C14 .4376(5) -.2791(5) .9445(5) .0365(12) Uani d . 1 . . C
H15 .4438 -.2547 1.0178 .044 Uiso calc R 1 . . H
H16 .4901 -.2361 .9059 .044 Uiso calc R 1 . . H
S15 .49746(15) -.40805(12) .94521(14) .0483(5) Uani d . 1 . . S
C16 .4082(8) -.4681(6) 1.0394(6) .0612(19) Uani d . 1 . . C
H17 .4322 -.5381 1.0474 .067 Uiso calc R 1 . . H
H18 .3207 -.4637 1.0137 .067 Uiso calc R 1 . . H
H19 .4239 -.4345 1.1075 .067 Uiso calc R 1 . . H
C17 .2626(5) -.1574(4) .8884(4) .0317(11) Uani d . 1 . . C
O17 .3245(4) -.0945(3) .8440(4) .0428(10) Uani d . 1 . . O
N18 .1570(4) -.1348(3) .9310(4) .0308(9) Uani d . 1 B . N
H20 .1275 -.1771 .9737 .037 Uiso calc R 1 . . H
C18 .0913(5) -.0378(4) .9046(5) .0339(11) Uani d . 1 . . C
H21 .1372 -.0083 .8494 .041 Uiso calc R 1 A 1 H
C19 -.0320(13) -.0643(11) .8453(12) .035(3) Uani d P .491(12) B 1 C
H22 -.0793 -.0023 .8296 .042 Uiso calc PR .491(12) B 1 H
H23 -.0778 -.1056 .8913 .042 Uiso calc PR .491(12) B 1 H
C20 -.0243(13) -.1215(15) .7403(12) .037(3) Uani d P .491(12) B 1 C
C21 -.0496(17) -.224(2) .7378(16) .042(4) Uani d P .491(12) B 1 C
H24 -.0763 -.2566 .7964 .051 Uiso calc PR .491(12) B 1 H
C22 -.0330(15) -.2769(14) .6416(15) .060(5) Uani d P .491(12) B 1 C
H25 -.0512 -.3459 .6365 .072 Uiso calc PR .491(12) B 1 H
C23 .0096(12) -.2280(16) .5562(11) .058(5) Uani d P .491(12) B 1 C
H26 .0230 -.2645 .4953 .070 Uiso calc PR .491(12) B 1 H
C24 .0316(12) -.1286(15) .5605(11) .054(4) Uani d P .491(12) B 1 C
H27 .0581 -.0958 .5016 .064 Uiso calc PR .491(12) B 1 H
C25 .0150(4) -.0725(4) .6539(4) .047(3) Uani d P .491(12) B 1 C
H28 .0307 -.0031 .6566 .056 Uiso calc PR .491(12) B 1 H
C26 .1111(4) .0390(4) .9963(4) .0304(11) Uani d R 1 B . C
H29 .2013 .0475 1.0166 .036 Uiso calc R 1 . . H
O26 .0571(4) .0052(4) 1.0870(4) .0531(14) Uani d . 1 . . O
H30 -.0005 .0345 1.0977 .053 Uiso d . 1 . . H
C27 .0557(5) .1417(4) .9576(4) .0285(10) Uani d . 1 . . C
O27 -.0411(3) .1727(3) .9914(3) .0361(9) Uani d . 1 B . O
N28 .1099(4) .1918(3) .8825(4) .0281(9) Uani d . 1 B . N
C28 .0501(4) .2847(3) .8367(4) .0280(10) Uani d . 1 . . C
H31 .0386 .3329 .8941 .039 Uiso calc R 1 B . H
C29 .1391(5) .3298(4) .7624(5) .0393(13) Uani d . 1 B . C
H32 .1297 .4029 .7574 .047 Uiso calc R 1 . . H
H33 .1230 .3010 .6910 .047 Uiso calc R 1 . . H
S30 .29496(13) .29578(11) .82504(14) .0430(5) Uani d . 1 . . S
C31 .2325(5) .1706(4) .8481(5) .0357(12) Uani d . 1 B . C
H34 .2242 .1305 .7828 .043 Uiso calc R 1 . . H
H35 .2859 .1347 .9034 .043 Uiso calc R 1 . . H
C32 -.0768(5) .2602(4) .7725(4) .0314(11) Uani d . 1 B . C
O32 -.0943(4) .1804(3) .7221(3) .0372(9) Uani d . 1 . . O
N33 -.1618(4) .3350(3) .7733(4) .0329(10) Uani d . 1 . . N
H36 -.1396 .3888 .8094 .039 Uiso calc R 1 B . H
C33 -.2910(6) .3319(5) .7165(6) .0452(14) Uani d . 1 B . C
C34 -.3595(6) .2375(6) .7460(6) .0542(18) Uani d . 1 . . C
H37 -.3618 .2359 .8222 .054 Uiso calc R 1 B . H
H38 -.3168 .1784 .7245 .054 Uiso calc R 1 . . H
H39 -.4434 .2384 .7101 .054 Uiso calc R 1 . . H
C35 -.3563(8) .4253(8) .7562(12) .105(5) Uani d . 1 . . C
H41 -.3574 .4207 .8323 .105 Uiso calc R 1 B . H
H42 -.4406 .4286 .7213 .105 Uiso calc R 1 . . H
H43 -.3119 .4854 .7397 .105 Uiso calc R 1 . . H
C36 -.2866(10) .3375(7) .5954(7) .070(2) Uani d . 1 . . C
H44 -.2453 .2783 .5722 .070 Uiso calc R 1 B . H
H45 -.2413 .3971 .5788 .070 Uiso calc R 1 . . H
H46 -.3703 .3406 .5592 .070 Uiso calc R 1 . . H
C19' -.0615(12) -.0508(8) .8923(13) .033(3) Uani d P .509(12) B 2 C
H23' -.0891 -.0528 .9630 .040 Uiso calc PR .509(12) B 2 H
H22' -.1002 .0075 .8545 .040 Uiso calc PR .509(12) B 2 H
C20' -.1036(10) -.1475(8) .8314(10) .039(3) Uani d P .509(12) B 2 C
C25' -.0433(18) -.176(2) .7441(18) .048(5) Uani d P .509(12) B 2 C
H28' .0176 -.1354 .7185 .058 Uiso calc PR .509(12) B 2 H
C24' -.0816(18) -.271(2) .696(2) .067(5) Uani d P .509(12) B 2 C
H27' -.0432 -.2952 .6389 .081 Uiso calc PR .509(12) B 2 H
C23' -.1733(15) -.3274(10) .7337(15) .066(5) Uani d P .509(12) B 2 C
H26' -.1931 -.3899 .7016 .053 Uiso calc PR .509(12) B 2 H
C22' -.2373(15) -.2978(12) .8147(10) .053(4) Uani d P .509(12) B 2 C
H25' -.3032 -.3357 .8353 .064 Uiso calc PR .509(12) B 2 H
C21' -.1993(12) -.2081(10) .8649(10) .047(3) Uani d P .509(12) B 2 C
H24' -.2384 -.1868 .9232 .057 Uiso calc PR .509(12) B 2 H
O61 -.0038(10) -.3377(13) .4640(9) .053(4) Uani d P .366(9) . 2 O
H62 -.0110 -.2750 .4653 .058 Uiso d P .366(9) B 2 H
H61 -.0802 -.3622 .4434 .058 Uiso d P .366(9) B 2 H
O62 .0318(18) .043(2) .6072(17) .051(6) Uani d P .204(5) . 2 O
H63 .1117 .0352 .6070 .056 Uiso d P .204(5) B 2 H
H64 -.0014 .0814 .6527 .056 Uiso d P .204(5) B 2 H
O63 -.0373(14) -.1078(14) .4713(13) .034(4) Uani d P .233(6) B 2 O
H65 -.0717 -.1637 .4883 .038 Uiso d P .233(6) B 2 H
H66 -.0157 -.0658 .5121 .038 Uiso d P .233(6) B 2 H

loop_
_atom_site_aniso_label
_atom_site_aniso_U_11
_atom_site_aniso_U_22
_atom_site_aniso_U_33
_atom_site_aniso_U_12
_atom_site_aniso_U_13
_atom_site_aniso_U_23
N1 .033(2) .039(3) .061(3) -.010(2) .020(2) -.014(2)
C2 .033(3) .037(3) .060(3) -.010(3) .013(2) -.016(3)
C3 .030(2) .031(3) .043(3) -.002(2) .013(2) -.005(2)
C4 .034(2) .026(3) .032(2) -.001(2) .0124(19) -.001(2)
C5 .031(2) .036(3) .044(3) -.011(2) .013(2) -.005(2)
C6 .040(3) .033(3) .037(3) -.010(2) .008(2) -.010(2)
C7 .038(3) .031(3) .034(2) -.001(2) .009(2) -.002(2)
C8 .034(3) .031(3) .046(3) .001(2) .016(2) .000(2)
C9 .026(2) .023(2) .033(2) -.001(2) .0051(18) .000(2)
C10 .034(2) .022(2) .035(2) -.001(2) .0077(19) .000(2)
O11 .0347(18) .0295(19) .0401(18) -.0083(16) .0174(15) -.0056(16)
C11 .034(2) .034(3) .045(3) -.013(2) .022(2) -.011(2)
C12 .031(2) .026(2) .042(3) -.004(2) .018(2) -.004(2)
O12 .042(2) .0281(19) .053(2) -.0109(16) .0280(17) -.0083(17)
N13 .034(2) .027(2) .0289(19) -.0050(18) .0088(16) .0026(17)
C13 .033(2) .022(2) .034(2) -.002(2) .0125(19) .0003(19)
C14 .033(3) .034(3) .042(3) .001(2) .003(2) .001(2)
S15 .0432(8) .0378(8) .0632(9) .0111(7) .0034(7) -.0015(7)
C16 .079(5) .043(4) .060(4) .006(4) .005(4) .013(3)
C17 .037(3) .023(2) .035(2) -.005(2) .007(2) .002(2)
O17 .053(2) .0247(19) .052(2) -.0087(18) .0136(19) .0083(18)
N18 .037(2) .0164(18) .040(2) .0005(17) .0062(17) .0039(17)
C18 .036(3) .020(2) .045(3) -.002(2) -.002(2) .003(2)
C19 .031(6) .030(6) .040(7) .003(5) -.008(5) -.014(6)
C20 .023(6) .036(8) .050(7) .005(6) .003(4) -.003(7)
C21 .030(7) .046(12) .048(8) -.006(11) -.004(6) -.015(11)
C22 .038(7) .066(10) .074(10) .005(7) -.002(7) -.035(9)
C23 .037(6) .093(13) .043(7) .016(7) -.003(5) -.030(8)
C24 .031(6) .088(12) .042(6) .007(7) .006(5) -.019(7)
C25 .034(6) .068(9) .038(6) .011(6) .004(4) -.004(6)
C26 .028(2) .023(2) .042(3) .004(2) .017(2) .007(2)
O26 .061(3) .046(3) .061(3) .034(2) .044(2) .032(2)
C27 .030(2) .023(2) .035(2) .0024(19) .0119(18) .000(2)
O27 .0364(19) .0289(19) .047(2) .0151(16) .0217(17) .0110(17)
N28 .0277(19) .0175(19) .042(2) .0017(16) .0149(17) .0018(17)
C28 .030(2) .014(2) .040(2) .0020(18) .0077(19) -.0002(19)
C29 .043(3) .024(2) .053(3) -.003(2) .015(2) .006(2)
S30 .0321(7) .0322(8) .0660(10) -.0076(5) .0113(6) .0108(7)
C31 .029(2) .028(3) .053(3) .000(2) .017(2) .006(2)
C32 .035(3) .020(2) .041(3) .002(2) .012(2) .004(2)
O32 .0364(19) .0243(18) .052(2) -.0006(16) .0112(17) -.0104(17)
N33 .036(2) .021(2) .041(2) .0022(18) .0002(18) -.0033(18)
C33 .039(3) .032(3) .061(4) .007(2) -.010(3) -.014(3)
C34 .040(3) .065(5) .061(4) -.011(3) .018(3) -.023(4)
C35 .051(4) .072(6) .178(11) .024(4) -.043(6) -.078(7)
C36 .090(6) .047(4) .065(4) -.014(4) -.030(4) .019(4)
C19' .037(6) .012(5) .049(8) .005(4) -.005(5) .001(5)
C20' .035(5) .024(5) .057(7) .008(4) -.001(5) .009(5)
C25' .029(8) .033(11) .080(12) .001(11) -.007(7) -.002(13)
C24' .043(9) .084(15) .072(12) .034(11) -.004(9) -.004(12)
C23' .060(9) .022(6) .106(12) .002(6) -.033(9) .013(7)
C22' .064(8) .049(8) .042(6) -.002(7) -.010(6) .005(6)
C21' .052(7) .034(6) .050(6) -.007(6) -.016(5) .011(6)
O61 .026(5) .091(11) .045(6) .004(6) .015(5) .007(7)
O62 .025(9) .084(18) .048(11) .003(11) .017(8) .003(12)
O63 .027(7) .043(10) .035(8) .001(7) .011(6) -.015(7)

loop_
_atom_type_symbol
_atom_type_description
_atom_type_scat_dispersion_real
_atom_type_scat_dispersion_imag
_atom_type_scat_source
C C .0033 .0016 'International Tables Vol C Tables 4.2.6.8 and 6.1.1.4'
H H .0000 .0000 'International Tables Vol C Tables 4.2.6.8 and 6.1.1.4'
N N .0061 .0033 'International Tables Vol C Tables 4.2.6.8 and 6.1.1.4'
O O .0106 .0060 'International Tables Vol C Tables 4.2.6.8 and 6.1.1.4'
S S .1246 .1234 'International Tables Vol C Tables 4.2.6.8 and 6.1.1.4'

loop_
_geom_angle_atom_site_label_1
_geom_angle_atom_site_label_2
_geom_angle_atom_site_label_3
_geom_angle
C8 N1 C2 116.7(5)
N1 C2 C3 123.6(5)
C2 C3 C9 119.7(5)
C5 C4 O11 123.8(4)
C5 C4 C9 121.0(4)
O11 C4 C9 115.1(4)
C4 C5 C6 120.1(5)
C7 C6 C5 120.6(5)
C6 C7 C10 120.2(5)
N1 C8 C10 125.4(5)
C3 C9 C4 125.0(5)
C3 C9 C10 117.1(4)
C4 C9 C10 117.9(5)
C8 C10 C7 122.7(5)
C8 C10 C9 117.2(5)
C7 C10 C9 120.1(4)
C4 O11 C11 115.3(4)
O11 C11 C12 111.5(4)
O12 C12 N13 123.6(5)
O12 C12 C11 118.5(5)
N13 C12 C11 117.8(4)
C12 N13 C13 122.3(4)
N13 C13 C17 107.3(4)
N13 C13 C14 110.2(4)
C17 C13 C14 110.4(4)
C13 C14 S15 114.0(4)
C16 S15 C14 101.4(3)
O17 C17 N18 123.8(5)
O17 C17 C13 120.1(5)
N18 C17 C13 116.0(4)
C17 N18 C18 120.4(4)
N18 C18 C19 106.5(7)
N18 C18 C26 112.6(4)
C19 C18 C26 124.7(8)
N18 C18 C19' 112.2(5)
C19 C18 C19' 26.2(5)
C26 C18 C19' 100.8(7)
C18 C19 C20 114.2(12)
C25 C20 C21 121.5(16)
C25 C20 C19 120.3(15)
C21 C20 C19 118.1(15)
C20 C21 C22 117(2)
C23 C22 C21 121.0(19)
C24 C23 C22 120.3(13)
C23 C24 C25 120.5(14)
C20 C25 C24 119.4(12)
O26 C26 C18 111.4(5)
O26 C26 C27 110.6(4)
C18 C26 C27 109.3(4)
O27 C27 N28 122.2(5)
O27 C27 C26 119.5(4)
N28 C27 C26 118.2(4)
C27 N28 C31 126.7(4)
C27 N28 C28 118.7(4)
C31 N28 C28 114.3(4)
N28 C28 C32 110.6(4)
N28 C28 C29 106.6(4)
C32 C28 C29 110.1(4)
C28 C29 S30 104.6(4)
C31 S30 C29 87.3(3)
N28 C31 S30 103.7(4)
O32 C32 N33 124.6(5)
O32 C32 C28 121.4(5)
N33 C32 C28 113.9(4)
C32 N33 C33 125.1(5)
N33 C33 C34 111.1(6)
N33 C33 C36 109.7(6)
C34 C33 C36 110.9(6)
N33 C33 C35 105.2(5)
C34 C33 C35 109.0(7)
C36 C33 C35 110.8(8)
C20' C19' C18 111.6(10)
C25' C20' C21' 120.9(16)
C25' C20' C19' 118.6(16)
C21' C20' C19' 120.5(12)
C20' C25' C24' 115(2)
C23' C24' C25' 121(2)
C22' C23' C24' 123.9(18)
C23' C22' C21' 116.2(14)
C22' C21' C20' 122.4(14)
N1 C2 H2 118.2(6)
C3 C2 H2 118.2(6)
C2 C3 H3 120.1(5)
C9 C3 H3 120.2(5)
C4 C5 H5 120.0(6)
C6 C5 H5 119.9(6)
C5 C6 H6 119.7(6)
C7 C6 H6 119.8(6)
C6 C7 H7 119.8(5)
C10 C7 H7 119.9(5)
N1 C8 H8 117.3(6)
C10 C8 H8 117.3(5)
O11 C11 H11 109.4(5)
O11 C11 H12 109.4(5)
C12 C11 H11 109.2(5)
C12 C11 H12 109.3(5)
H11 C11 H12 107.9(5)
C12 N13 H13 118.8(5)
C13 N13 H13 118.8(4)
N13 C13 H14 109.7(4)
C14 C13 H14 109.6(5)
C17 C13 H14 109.7(5)
C13 C14 H15 108.8(5)
C13 C14 H16 108.8(5)
S15 C14 H15 108.7(5)
S15 C14 H16 108.7(5)
H15 C14 H16 107.6(6)
S15 C16 H17 109.5(6)
S15 C16 H18 109.4(7)
S15 C16 H19 109.5(6)
H17 C16 H18 109.5(8)
H17 C16 H19 109.5(8)
H18 C16 H19 109.4(8)
C17 N18 H20 119.8(5)
C18 N18 H20 119.8(4)
N18 C18 H21 103.5(5)
C19 C18 H21 103.6(7)
C26 C18 H21 103.6(5)
C18 C19 H22 108.7(12)
C18 C19 H23 108.7(12)
C20 C19 H22 108.7(13)
C20 C19 H23 108.7(13)
H22 C19 H23 107.6(14)
C20 C21 H24 121(2)
C22 C21 H24 121.9(19)
C21 C22 H25 119.3(19)
C23 C22 H25 119.4(18)
C22 C23 H26 119.9(14)
C24 C23 H26 119.9(18)
C23 C24 H27 119.7(17)
C25 C24 H27 119.8(12)
C20 C25 H28 120.4(9)
C24 C25 H28 120.2(9)
C18 C26 H29 108.4(4)
O26 C26 H29 108.5(4)
C27 C26 H29 108.5(4)
C26 O26 H30 114.1(5)
N28 C28 H31 109.9(4)
C29 C28 H31 109.9(4)
C32 C28 H31 109.9(4)
C28 C29 H32 110.8(5)
C28 C29 H33 110.8(5)
S30 C29 H32 110.8(4)
S30 C29 H33 110.9(5)
H32 C29 H33 108.8(5)
N28 C31 H34 111.0(5)
N28 C31 H35 111.1(5)
S30 C31 H34 110.9(4)
S30 C31 H35 111.0(4)
H34 C31 H35 109.1(6)
C32 N33 H36 117.5(4)
C33 N33 H36 117.4(5)
C33 C34 H37 109.5(7)
C33 C34 H38 109.5(7)
C33 C34 H39 109.5(6)
H37 C34 H38 109.5(7)
H37 C34 H39 109.5(7)
H38 C34 H39 109.5(7)
C33 C35 H41 109.6(10)
C33 C35 H42 109.5(8)
C33 C35 H43 109.4(9)
H41 C35 H42 109.5(12)
H41 C35 H43 109.5(12)
H42 C35 H43 109.4(9)
C33 C36 H44 109.5(8)
C33 C36 H45 109.4(8)
C33 C36 H46 109.5(8)
H44 C36 H45 109.4(9)
H44 C36 H46 109.4(10)
H45 C36 H46 109.5(10)
C20' C19' H23' 109.3(12)
C20' C19' H22' 109.3(9)
H23' C19' H22' 108.0(13)
C20' C25' H28' 122.1(19)
C24' C25' H28' 122(2)
C25' C24' H27' 120(2)
C23' C24' H27' 119(2)
C24' C23' H26' 118.0(16)
C22' C23' H26' 118.1(15)
C23' C22' H25' 121.9(15)
C21' C22' H25' 121.9(15)
C20' C21' H24' 118.7(12)
C22' C21' H24' 118.8(13)
H62 O61 H61 106.3(15)
H63 O62 H64 124(2)
H65 O63 H66 124(2)

loop_
_geom_bond_atom_site_label_1
_geom_bond_atom_site_label_2
_geom_bond_site_symmetry_2
_geom_bond_distance
_geom_bond_publ_flag
N1 C8 . 1.318(8) ?
N1 C2 . 1.369(8) ?
C2 C3 . 1.371(7) ?
C3 C9 . 1.412(7) ?
C4 C5 . 1.369(8) ?
C4 O11 . 1.389(6) ?
C4 C9 . 1.414(7) ?
C5 C6 . 1.429(8) ?
C6 C7 . 1.351(7) ?
C7 C10 . 1.416(8) ?
C8 C10 . 1.403(7) ?
C9 C10 . 1.432(7) ?
O11 C11 . 1.426(6) ?
C11 C12 . 1.511(7) ?
C12 O12 . 1.230(6) ?
C12 N13 . 1.348(7) ?
N13 C13 . 1.462(7) ?
C13 C17 . 1.524(7) ?
C13 C14 . 1.531(7) ?
C14 S15 . 1.817(6) ?
S15 C16 . 1.794(8) ?
C17 O17 . 1.238(7) ?
C17 N18 . 1.347(7) ?
N18 C18 . 1.478(7) ?
C18 C19 . 1.484(13) ?
C18 C26 . 1.529(7) ?
C18 C19' . 1.642(14) ?
C19 C20 . 1.53(2) ?
C20 C25 . 1.372(17) ?
C20 C21 . 1.37(3) ?
C21 C22 . 1.43(3) ?
C22 C23 . 1.38(3) ?
C23 C24 . 1.33(3) ?
C24 C25 . 1.416(14) ?
C26 O26 . 1.412(6) ?
C26 C27 . 1.535(7) ?
C27 O27 . 1.240(6) ?
C27 N28 . 1.341(6) ?
N28 C31 . 1.465(6) ?
N28 C28 . 1.468(6) ?
C28 C32 . 1.535(7) ?
C28 C29 . 1.535(7) ?
C29 S30 . 1.822(6) ?
S30 C31 . 1.817(6) ?
C32 O32 . 1.230(7) ?
C32 N33 . 1.346(7) ?
N33 C33 . 1.485(7) ?
C33 C34 . 1.514(10) ?
C33 C36 . 1.530(12) ?
C33 C35 . 1.531(10) ?
C19' C20' . 1.528(18) ?
C20' C25' . 1.39(3) ?
C20' C21' . 1.406(18) ?
C25' C24' . 1.43(3) ?
C24' C23' . 1.36(3) ?
C23' C22' . 1.35(2) ?
C22' C21' . 1.38(2) ?
O61 O62 2_546 1.82(3) ?
O62 O61 2_556 1.82(3) ?
C2 H2 . .930(6) ?
C3 H3 . .930(5) ?
C5 H5 . .930(6) ?
C6 H6 . .930(6) ?
C7 H7 . .930(5) ?
C8 H8 . .929(6) ?
C11 H11 . .971(5) ?
C11 H12 . .970(5) ?
N13 H13 . .860(4) ?
C13 H14 . .980(6) ?
C14 H15 . .970(6) ?
C14 H16 . .970(6) ?
C16 H17 . .960(8) ?
C16 H18 . .960(8) ?
C16 H19 . .960(8) ?
N18 H20 . .860(5) ?
C18 H21 . .979(6) ?
C19 H22 . .970(14) ?
C19 H23 . .970(15) ?
C21 H24 . .93(2) ?
C22 H25 . .930(18) ?
C23 H26 . .929(16) ?
C24 H27 . .931(16) ?
C25 H28 . .930(5) ?
C26 H29 . .980(4) ?
O26 H30 . .756(5) ?
C28 H31 . .980(5) ?
C29 H32 . .970(5) ?
C29 H33 . .970(6) ?
C31 H34 . .971(6) ?
C31 H35 . .970(6) ?
N33 H36 . .860(4) ?
C34 H37 . .961(8) ?
C34 H38 . .959(8) ?
C34 H39 . .960(6) ?
C35 H41 . .959(15) ?
C35 H42 . .960(9) ?
C35 H43 . .960(11) ?
C36 H44 . .960(10) ?
C36 H45 . .960(10) ?
C36 H46 . .960(10) ?
C19' H23' . .970(17) ?
C19' H22' . .970(12) ?
C25' H28' . .93(2) ?
C24' H27' . .93(3) ?
C23' H26' . .930(14) ?
C22' H25' . .929(16) ?
C21' H24' . .931(13) ?
O61 H62 . .830(17) ?
O61 H61 . .892(12) ?
O62 H63 . .87(2) ?
O62 H64 . .87(2) ?
O63 H65 . .863(18) ?
O63 H66 . .771(17) ?

loop_
_geom_hbond_atom_site_label_D
_geom_hbond_atom_site_label_H
_geom_hbond_atom_site_label_A
_geom_hbond_site_symmetry_A
_geom_hbond_distance_DH
_geom_hbond_distance_HA
_geom_hbond_distance_DA
_geom_hbond_angle_DHA
_geom_hbond_publ_flag
O26 H30 O27 . .76 2.269 2.669(6) 114 yes
O62 H64 O32 . .87 1.916 2.77(2) 166 yes
O61 H62 O63 . .83 2.223 3.05(3) 178 yes
O63 H66 O62 . .77 1.897 2.67(3) 177 yes
N18 H20 O27 2_547 .86 2.252 3.038(6) 152 yes
N33 H36 O26 2_557 .86 2.135 2.984(7) 169 yes
O26 H30 O12 2_557 .76 2.145 2.837(6) 153 yes
O61 H61 N1 1_455 .89 2.075 2.932(12) 161 yes
O62 H63 N1 2_656 .87 2.173 2.88(2) 139 yes
